data_7055278
loop_
_publ_author_name
'Rafi, Ummer Muhammed'
'Mahendiran, Dharmasivam'
'Haleel, Azees Khan'
'Nankar, Rakesh Pandeet'
'Doble, Mukesh'
'Rahiman, Aziz Kalilur'

_publ_section_title
;
 New pyridazine-based binuclear nickel(ii), copper(ii) and zinc(ii)
 complexes as prospective anticancer agents
;
_journal_issue 3
_journal_name_full 'New J. Chem.'
_journal_page_first 2451
_journal_paper_doi 10.1039/C5NJ02739J
_journal_volume 40
_journal_year 2016
_chemical_formula_moiety 'C15 H18 Cl N5 O'
_chemical_formula_sum 'C15 H18 Cl N5 O'
_chemical_formula_weight 319.79
_chemical_name_systematic 'Pyridazine hydrazine compound'
_space_group_IT_number 14
_symmetry_cell_setting monoclinic
_symmetry_space_group_name_Hall '-P 2yn'
_symmetry_space_group_name_H-M 'P 1 21/n 1'
_atom_sites_solution_hydrogens geom
_atom_sites_solution_primary direct
_atom_sites_solution_secondary difmap
_audit_creation_method SHELXL-97
_audit_update_record
;
2014-11-05 deposited with the CCDC.
2016-01-06 downloaded from the CCDC.
;
_cell_angle_alpha 90.00
_cell_angle_beta 95.512(8)
_cell_angle_gamma 90.00
_cell_formula_units_Z 4
_cell_length_a 6.7997(5)
_cell_length_b 9.5387(8)
_cell_length_c 24.3565(19)
_cell_measurement_reflns_used 3923
_cell_measurement_temperature 293(2)
_cell_measurement_theta_max 25.96
_cell_measurement_theta_min 2.29
_cell_volume 1572.5(2)
_computing_cell_refinement 'APEX2/SAINT (Bruker, 2004)'
_computing_data_collection 'APEX2 (Bruker, 2004)'
_computing_data_reduction 'SAINT/XPREP (Bruker, 2004)'
_computing_molecular_graphics 'ORTEP3 (Farrugia, 1997) and Mercury (Bruno et al., 2002)'
_computing_publication_material 'SHELXL-97 (Sheldrick, 2008)'
_computing_structure_refinement 'SHELXL-97 (Sheldrick, 2008)'
_computing_structure_solution 'SIR92 (Altornare et al., 1993)'
_diffrn_ambient_temperature 293(2)
_diffrn_measured_fraction_theta_full 0.996
_diffrn_measured_fraction_theta_max 0.996
_diffrn_measurement_device_type 'Bruker axs kappa apex2 CCD Diffractometer'
_diffrn_measurement_method '\w and \f scan'
_diffrn_radiation_monochromator graphite
_diffrn_radiation_source 'fine-focus sealed tube'
_diffrn_radiation_type MoK\a
_diffrn_radiation_wavelength 0.71073
_diffrn_reflns_av_R_equivalents 0.0000
_diffrn_reflns_av_sigmaI/netI 0.1150
_diffrn_reflns_limit_h_max 7
_diffrn_reflns_limit_h_min -8
_diffrn_reflns_limit_k_max 11
_diffrn_reflns_limit_k_min -11
_diffrn_reflns_limit_l_max 28
_diffrn_reflns_limit_l_min -28
_diffrn_reflns_number 22501
_diffrn_reflns_theta_full 24.99
_diffrn_reflns_theta_max 24.99
_diffrn_reflns_theta_min 2.29
_exptl_absorpt_coefficient_mu 0.252
_exptl_absorpt_correction_T_max 0.9593
_exptl_absorpt_correction_T_min 0.9129
_exptl_absorpt_correction_type multi-scan
_exptl_absorpt_process_details 'SADABS (Bruker, 2004)'
_exptl_crystal_colour brown
_exptl_crystal_density_diffrn 1.351
_exptl_crystal_density_method 'not measured'
_exptl_crystal_description block
_exptl_crystal_F_000 672
_exptl_crystal_recrystallization_method 'Re-crystallisation from solvent: DMSO'
_exptl_crystal_size_max 0.35
_exptl_crystal_size_mid 0.30
_exptl_crystal_size_min 0.20
_refine_diff_density_max 0.341
_refine_diff_density_min -0.409
_refine_diff_density_rms 0.098
_refine_ls_extinction_method none
_refine_ls_goodness_of_fit_ref 1.085
_refine_ls_hydrogen_treatment mixed
_refine_ls_matrix_type full
_refine_ls_number_parameters 205
_refine_ls_number_reflns 22501
_refine_ls_number_restraints 2
_refine_ls_restrained_S_all 1.085
_refine_ls_R_factor_all 0.1530
_refine_ls_R_factor_gt 0.0873
_refine_ls_shift/su_max 0.002
_refine_ls_shift/su_mean 0.000
_refine_ls_structure_factor_coef Fsqd
_refine_ls_weighting_details 'calc w=1/[\s^2^(Fo^2^)+(0.0263P)^2^+6.3791P] where P=(Fo^2^+2Fc^2^)/3'
_refine_ls_weighting_scheme calc
_refine_ls_wR_factor_gt 0.1891
_refine_ls_wR_factor_ref 0.2150
_reflns_number_gt 12606
_reflns_number_total 22501
_reflns_threshold_expression >2sigma(I)
_cod_data_source_file c5nj02739j2.cif
_cod_data_source_block shelxl
_cod_depositor_comments
;
The following automatic conversions were performed:

'_symmetry_cell_setting' value 'Monoclinic' changed to 'monoclinic'
according to
/usr/data/users/saulius/crontab/automatic-downloads/rss-feeds/RSC/lib/dictionaries/cif_core.dic
dictionary named 'cif_core.dic' version 2.4.2 from 2011-04-26.

Automatic conversion script
Id: cif_fix_values 4268 2015-11-12 08:31:59Z antanas 

 Adding full bibliography for 7055278.cif.
;
_cod_original_sg_symbol_H-M P21/n
_cod_database_code 7055278

loop_
_symmetry_equiv_pos_as_xyz
'x, y, z'
'-x+1/2, y+1/2, -z+1/2'
'-x, -y, -z'
'x-1/2, -y-1/2, z-1/2'

loop_
_atom_site_label
_atom_site_type_symbol
_atom_site_fract_x
_atom_site_fract_y
_atom_site_fract_z
_atom_site_U_iso_or_equiv
_atom_site_adp_type
_atom_site_occupancy
_atom_site_symmetry_multiplicity
_atom_site_calc_flag
_atom_site_refinement_flags
C1 C 0.5545(4) 0.1028(3) 0.56805(10) 0.0380(7) Uani 1 1 d .
C2 C 0.5374(4) 0.2386(3) 0.54801(11) 0.0440(7) Uani 1 1 d .
H2 H 0.6413 0.3020 0.5538 0.053 Uiso 1 1 calc R
C3 C 0.3628(4) 0.2762(3) 0.51942(10) 0.0390(7) Uani 1 1 d .
H3 H 0.3418 0.3658 0.5050 0.047 Uiso 1 1 calc R
C4 C 0.2161(4) 0.1714(3) 0.51293(10) 0.0362(7) Uani 1 1 d .
C5 C -0.1782(4) 0.3231(3) 0.42949(10) 0.0391(7) Uani 1 1 d .
H5 H -0.2671 0.2504 0.4332 0.047 Uiso 1 1 calc R
C6 C -0.2384(4) 0.4412(3) 0.39471(10) 0.0341(6) Uani 1 1 d .
C7 C -0.4335(4) 0.4496(3) 0.37064(10) 0.0427(7) Uani 1 1 d .
H7 H -0.5225 0.3794 0.3777 0.051 Uiso 1 1 calc R
C8 C -0.4971(4) 0.5605(3) 0.33636(10) 0.0415(7) Uani 1 1 d .
H8 H -0.6282 0.5646 0.3215 0.050 Uiso 1 1 calc R
C9 C -0.3668(4) 0.6646(3) 0.32416(10) 0.0389(7) Uani 1 1 d .
C10 C -0.1720(4) 0.6589(3) 0.34847(10) 0.0394(7) Uani 1 1 d .
H10 H -0.0834 0.7293 0.3412 0.047 Uiso 1 1 calc R
C11 C -0.1101(4) 0.5491(3) 0.38327(10) 0.0362(6) Uani 1 1 d .
C12 C -0.6358(4) 0.7946(3) 0.26975(12) 0.0590(9) Uani 1 1 d U
H12A H -0.6628 0.8943 0.2665 0.071 Uiso 1 1 calc R
H12B H -0.7164 0.7567 0.2970 0.071 Uiso 1 1 calc R
C13 C -0.6924(5) 0.7251(3) 0.21503(12) 0.0799(12) Uani 1 1 d U
H13A H -0.8300 0.7413 0.2042 0.120 Uiso 1 1 calc R
H13B H -0.6684 0.6262 0.2183 0.120 Uiso 1 1 calc R
H13C H -0.6148 0.7637 0.1878 0.120 Uiso 1 1 calc R
C14 C -0.2913(5) 0.8779(3) 0.27080(11) 0.0559(9) Uani 1 1 d .
H14A H -0.3393 0.9097 0.2341 0.067 Uiso 1 1 calc R
H14B H -0.1633 0.8345 0.2685 0.067 Uiso 1 1 calc R
C15 C -0.2667(5) 1.0038(3) 0.30912(13) 0.0731(10) Uani 1 1 d .
H15A H -0.1758 1.0690 0.2953 0.110 Uiso 1 1 calc R
H15B H -0.2163 0.9733 0.3453 0.110 Uiso 1 1 calc R
H15C H -0.3924 1.0485 0.3109 0.110 Uiso 1 1 calc R
N1 N -0.4268(3) 0.7740(2) 0.28880(9) 0.0478(6) Uani 1 1 d .
N2 N -0.0038(3) 0.3161(2) 0.45549(9) 0.0399(6) Uani 1 1 d .
N3 N 0.0330(3) 0.1957(2) 0.48672(10) 0.0438(6) Uani 1 1 d D
N4 N 0.2413(3) 0.0424(2) 0.53340(8) 0.0393(6) Uani 1 1 d .
N5 N 0.4156(3) 0.0078(2) 0.56132(8) 0.0374(6) Uani 1 1 d .
O1 O 0.0820(3) 0.5503(2) 0.40492(8) 0.0575(6) Uani 1 1 d .
H1 H 0.1023 0.4836 0.4259 0.050(10) Uiso 1 1 calc R
Cl1 Cl 0.77269(11) 0.04715(8) 0.60381(3) 0.0584(2) Uani 1 1 d .
H3A H -0.041(3) 0.1193(18) 0.4756(9) 0.036(7) Uiso 1 1 d D

loop_
_atom_site_aniso_label
_atom_site_aniso_U_11
_atom_site_aniso_U_22
_atom_site_aniso_U_33
_atom_site_aniso_U_23
_atom_site_aniso_U_13
_atom_site_aniso_U_12
C1 0.0356(17) 0.0459(17) 0.0311(16) 0.0034(13) -0.0037(13) -0.0030(14)
C2 0.0404(19) 0.0442(18) 0.0468(18) -0.0072(14) 0.0012(15) -0.0147(14)
C3 0.0384(18) 0.0351(16) 0.0433(17) -0.0012(13) 0.0028(14) -0.0055(14)
C4 0.0396(18) 0.0322(16) 0.0360(16) -0.0015(13) -0.0004(14) -0.0032(14)
C5 0.0382(18) 0.0398(17) 0.0406(17) 0.0004(13) 0.0099(14) -0.0116(14)
C6 0.0298(15) 0.0358(15) 0.0368(15) -0.0003(13) 0.0041(13) -0.0016(13)
C7 0.0347(17) 0.0456(17) 0.0469(17) -0.0058(14) 0.0001(14) -0.0110(15)
C8 0.0350(16) 0.0451(17) 0.0431(17) 0.0057(14) -0.0026(14) -0.0085(15)
C9 0.0424(19) 0.0444(18) 0.0303(16) -0.0005(13) 0.0056(14) -0.0007(14)
C10 0.0374(18) 0.0338(16) 0.0473(18) 0.0044(13) 0.0063(14) -0.0071(14)
C11 0.0254(15) 0.0387(16) 0.0448(16) 0.0025(14) 0.0056(13) -0.0046(14)
C12 0.057(2) 0.046(2) 0.072(2) 0.0111(16) -0.0034(18) 0.0135(17)
C13 0.093(3) 0.074(3) 0.065(2) 0.0038(18) -0.030(2) 0.001(2)
C14 0.063(2) 0.055(2) 0.050(2) 0.0188(16) 0.0078(17) -0.0014(17)
C15 0.074(3) 0.066(2) 0.079(3) 0.0023(19) 0.012(2) -0.0178(19)
N1 0.0429(16) 0.0513(16) 0.0479(15) 0.0107(12) -0.0023(12) -0.0037(13)
N2 0.0428(15) 0.0318(13) 0.0441(14) 0.0077(11) -0.0012(12) -0.0037(11)
N3 0.0382(15) 0.0306(14) 0.0611(17) 0.0068(12) -0.0036(13) -0.0065(12)
N4 0.0384(14) 0.0351(13) 0.0434(14) 0.0003(11) -0.0011(11) -0.0071(12)
N5 0.0382(14) 0.0386(14) 0.0347(13) 0.0006(10) 0.0000(11) -0.0031(12)
O1 0.0353(12) 0.0521(13) 0.0824(15) 0.0230(13) -0.0088(11) -0.0086(10)
Cl1 0.0468(5) 0.0734(5) 0.0517(5) -0.0016(4) -0.0119(4) 0.0017(4)

loop_
_atom_type_symbol
_atom_type_description
_atom_type_scat_dispersion_real
_atom_type_scat_dispersion_imag
_atom_type_scat_source
C C 0.0033 0.0016 'International Tables Vol C Tables 4.2.6.8 and 6.1.1.4'
H H 0.0000 0.0000 'International Tables Vol C Tables 4.2.6.8 and 6.1.1.4'
N N 0.0061 0.0033 'International Tables Vol C Tables 4.2.6.8 and 6.1.1.4'
O O 0.0106 0.0060 'International Tables Vol C Tables 4.2.6.8 and 6.1.1.4'
Cl Cl 0.1484 0.1585 'International Tables Vol C Tables 4.2.6.8 and 6.1.1.4'

loop_
_geom_angle_atom_site_label_1
_geom_angle_atom_site_label_2
_geom_angle_atom_site_label_3
_geom_angle
N5 C1 C2 124.7(2)
N5 C1 Cl1 115.1(2)
C2 C1 Cl1 120.2(2)
C3 C2 C1 117.7(2)
C3 C2 H2 121.2
C1 C2 H2 121.2
C2 C3 C4 116.2(2)
C2 C3 H3 121.9
C4 C3 H3 121.9
N4 C4 N3 114.3(2)
N4 C4 C3 123.3(2)
N3 C4 C3 122.4(2)
N2 C5 C6 121.5(2)
N2 C5 H5 119.2
C6 C5 H5 119.2
C11 C6 C7 117.4(2)
C11 C6 C5 123.0(2)
C7 C6 C5 119.6(2)
C8 C7 C6 121.5(3)
C8 C7 H7 119.3
C6 C7 H7 119.3
C9 C8 C7 120.4(3)
C9 C8 H8 119.8
C7 C8 H8 119.8
C8 C9 N1 121.1(2)
C8 C9 C10 118.8(2)
N1 C9 C10 120.1(2)
C11 C10 C9 120.5(3)
C11 C10 H10 119.7
C9 C10 H10 119.8
O1 C11 C10 117.0(2)
O1 C11 C6 121.6(2)
C10 C11 C6 121.3(2)
N1 C12 C13 112.3(3)
N1 C12 H12A 109.1
C13 C12 H12A 109.1
N1 C12 H12B 109.1
C13 C12 H12B 109.1
H12A C12 H12B 107.9
C12 C13 H13A 109.5
C12 C13 H13B 109.5
H13A C13 H13B 109.5
C12 C13 H13C 109.5
H13A C13 H13C 109.5
H13B C13 H13C 109.5
N1 C14 C15 113.0(2)
N1 C14 H14A 109.0
C15 C14 H14A 109.0
N1 C14 H14B 109.0
C15 C14 H14B 109.0
H14A C14 H14B 107.8
C14 C15 H15A 109.5
C14 C15 H15B 109.5
H15A C15 H15B 109.5
C14 C15 H15C 109.5
H15A C15 H15C 109.5
H15B C15 H15C 109.5
C9 N1 C14 122.9(2)
C9 N1 C12 121.0(2)
C14 N1 C12 116.0(2)
C5 N2 N3 114.8(2)
C4 N3 N2 120.4(2)
C4 N3 H3A 117.1(14)
N2 N3 H3A 115.7(14)
C4 N4 N5 119.3(2)
C1 N5 N4 118.8(2)
C11 O1 H1 109.5

loop_
_geom_bond_atom_site_label_1
_geom_bond_atom_site_label_2
_geom_bond_distance
C1 N5 1.308(3)
C1 C2 1.385(3)
C1 Cl1 1.730(3)
C2 C3 1.365(3)
C2 H2 0.9300
C3 C4 1.411(3)
C3 H3 0.9300
C4 N4 1.332(3)
C4 N3 1.364(3)
C5 N2 1.292(3)
C5 C6 1.445(3)
C5 H5 0.9300
C6 C11 1.394(3)
C6 C7 1.400(3)
C7 C8 1.391(3)
C7 H7 0.9300
C8 C9 1.382(3)
C8 H8 0.9300
C9 N1 1.389(3)
C9 C10 1.399(3)
C10 C11 1.387(3)
C10 H10 0.9300
C11 O1 1.361(3)
C12 N1 1.465(3)
C12 C13 1.505(4)
C12 H12A 0.9700
C12 H12B 0.9700
C13 H13A 0.9600
C13 H13B 0.9600
C13 H13C 0.9600
C14 N1 1.449(3)
C14 C15 1.520(4)
C14 H14A 0.9700
C14 H14B 0.9700
C15 H15A 0.9600
C15 H15B 0.9600
C15 H15C 0.9600
N2 N3 1.387(3)
N3 H3A 0.913(15)
N4 N5 1.350(3)
O1 H1 0.8200

loop_
_geom_hbond_atom_site_label_D
_geom_hbond_atom_site_label_H
_geom_hbond_atom_site_label_A
_geom_hbond_distance_DH
_geom_hbond_distance_HA
_geom_hbond_distance_DA
_geom_hbond_angle_DHA
_geom_hbond_site_symmetry_A
C2 H2 O1 0.93 2.48 3.390(3) 164.7 3_666
C5 H5 N5 0.93 2.67 3.562(3) 160.9 3_556
O1 H1 N2 0.82 1.92 2.643(3) 146.3 .
N3 H3A N4 0.913(15) 2.054(16) 2.950(3) 167(2) 3_556

loop_
_geom_torsion_atom_site_label_1
_geom_torsion_atom_site_label_2
_geom_torsion_atom_site_label_3
_geom_torsion_atom_site_label_4
_geom_torsion
N5 C1 C2 C3 0.3(4)
Cl1 C1 C2 C3 179.1(2)
C1 C2 C3 C4 -0.3(4)
C2 C3 C4 N4 0.5(4)
C2 C3 C4 N3 178.0(3)
N2 C5 C6 C11 5.3(4)
N2 C5 C6 C7 -175.2(3)
C11 C6 C7 C8 0.4(4)
C5 C6 C7 C8 -179.2(2)
C6 C7 C8 C9 1.4(4)
C7 C8 C9 N1 178.2(2)
C7 C8 C9 C10 -2.3(4)
C8 C9 C10 C11 1.3(4)
N1 C9 C10 C11 -179.2(2)
C9 C10 C11 O1 179.4(2)
C9 C10 C11 C6 0.5(4)
C7 C6 C11 O1 179.8(2)
C5 C6 C11 O1 -0.6(4)
C7 C6 C11 C10 -1.4(4)
C5 C6 C11 C10 178.2(2)
C8 C9 N1 C14 -174.0(3)
C10 C9 N1 C14 6.5(4)
C8 C9 N1 C12 9.2(4)
C10 C9 N1 C12 -170.3(3)
C15 C14 N1 C9 -89.4(3)
C15 C14 N1 C12 87.5(3)
C13 C12 N1 C9 -94.2(3)
C13 C12 N1 C14 88.8(3)
C6 C5 N2 N3 -179.3(2)
N4 C4 N3 N2 -169.0(2)
C3 C4 N3 N2 13.3(4)
C5 N2 N3 C4 175.3(3)
N3 C4 N4 N5 -178.5(2)
C3 C4 N4 N5 -0.8(4)
C2 C1 N5 N4 -0.6(4)
Cl1 C1 N5 N4 -179.42(17)
C4 N4 N5 C1 0.8(3)
